data_2002230
loop_
_publ_author_name
'Deiseroth, H J'
'Mueller-Buschbaum, Hk'

_publ_section_title 'Zur Kenntnis von Ca Ga4 O7'
_journal_name_full
;
Zeitschrift fuer Anorganische und Allgemeine Chemie
;
_journal_page_first 149
_journal_page_last 156
_journal_paper_doi 10.1002/zaac.19713820206
_journal_volume 382
_journal_year 1971
_chemical_formula_structural 'Ca Ga4 O7'
_chemical_formula_sum 'Ca Ga4 O7'
_chemical_name_systematic 'Calcium tetragallium oxide'
_space_group_IT_number 15
_symmetry_cell_setting monoclinic
_symmetry_Int_Tables_number 15
_symmetry_space_group_name_Hall '-C 2yc'
_symmetry_space_group_name_H-M 'C 1 2/c 1'
_cell_angle_alpha 90
_cell_angle_beta 105.15
_cell_angle_gamma 90
_cell_formula_units_Z 4
_cell_length_a 13.065
_cell_length_b 9.079
_cell_length_c 5.6
_cell_volume 641.2
_exptl_crystal_density_meas 4.44
_cod_database_code 2002230

loop_
_symmetry_equiv_pos_as_xyz
x,y,z
-x,y,1/2-z
-x,-y,-z
x,-y,1/2+z
1/2+x,1/2+y,z
1/2-x,1/2+y,1/2-z
1/2-x,1/2-y,-z
1/2+x,1/2-y,1/2+z

loop_
_atom_site_label
_atom_site_type_symbol
_atom_site_symmetry_multiplicity
_atom_site_Wyckoff_symbol
_atom_site_fract_x
_atom_site_fract_y
_atom_site_fract_z
_atom_site_occupancy
_atom_site_attached_hydrogens
_atom_site_calc_flag
Ca1 Ca2+ 4 e 0. 0.297 0.25 1. 0 d
Ga1 Ga3+ 8 f 0.121 0.062 0.743 1. 0 d
Ga2 Ga3+ 8 f 0.34 0.085 0.188 1. 0 d
O1 O2- 8 f 0.195 0.058 0.075 1. 0 d
O2 O2- 8 f 0.383 0.068 -0.09 1. 0 d
O3 O2- 8 f 0.116 0.25 -0.355 1. 0 d
O4 O2- 4 e 0. 0.062 0.25 1. 0 d

loop_
_atom_type_symbol
_atom_type_oxidation_number
Ca2+ 2.000
Ga3+ 3.000
O2- -2.000
